data_1543119
loop_
_publ_author_name
'Gouthami, Pashikanti'
'Chegondi, Rambabu'
'Chandrasekhar, Srivari'

_publ_section_title
;
 Formal Total Synthesis of (+-)-Cephalotaxine and Congeners via Aryne
 Insertion Reaction.
;
_journal_issue 9
_journal_name_full 'Organic letters'
_journal_page_first 2044
_journal_page_last 2046
_journal_paper_doi 10.1021/acs.orglett.6b00659
_journal_volume 18
_journal_year 2016
_chemical_formula_moiety '2(C17 H17 N O4), H2 O'
_chemical_formula_sum 'C34 H36 N2 O9'
_chemical_formula_weight 616.65
_space_group_crystal_system monoclinic
_space_group_IT_number 15
_space_group_name_Hall '-C 2yc'
_space_group_name_H-M_alt 'C 1 2/c 1'
_symmetry_space_group_name_Hall '-C 2yc'
_symmetry_space_group_name_H-M 'C 1 2/c 1'
_atom_sites_solution_hydrogens mixed
_audit_creation_method SHELXL-2014/7
_cell_angle_alpha 90
_cell_angle_beta 91.271(2)
_cell_angle_gamma 90
_cell_formula_units_Z 4
_cell_length_a 23.880(2)
_cell_length_b 7.0491(6)
_cell_length_c 16.9840(15)
_cell_measurement_reflns_used 9975
_cell_measurement_temperature 294(2)
_cell_measurement_theta_max 28.32
_cell_measurement_theta_min 2.39
_cell_volume 2858.3(4)
_computing_cell_refinement 'SAINT (Bruker, 2001)'
_computing_data_collection 'SMART (Bruker, 2001)'
_computing_data_reduction 'SAINT (Bruker, 2001)'
_computing_molecular_graphics 'SHELXL2014 (Sheldrick, 2015)'
_computing_publication_material 'SHELXL2014 (Sheldrick, 2015)'
_computing_structure_refinement 'SHELXL-2014/7 (Sheldrick, 2015)'
_computing_structure_solution 'SHELXL-2014/7 (Sheldrick, 2015)'
_diffrn_ambient_temperature 294(2)
_diffrn_measured_fraction_theta_full 0.998
_diffrn_measured_fraction_theta_max 0.966
_diffrn_measurement_device_type 'Bruker SMART APEX CCD area-detector'
_diffrn_measurement_method \w
_diffrn_radiation_type MoK\a
_diffrn_radiation_wavelength 0.71073
_diffrn_reflns_av_R_equivalents 0.0229
_diffrn_reflns_av_unetI/netI 0.0151
_diffrn_reflns_Laue_measured_fraction_full 0.998
_diffrn_reflns_Laue_measured_fraction_max 0.966
_diffrn_reflns_limit_h_max 31
_diffrn_reflns_limit_h_min -31
_diffrn_reflns_limit_k_max 9
_diffrn_reflns_limit_k_min -9
_diffrn_reflns_limit_l_max 22
_diffrn_reflns_limit_l_min -22
_diffrn_reflns_number 16023
_diffrn_reflns_point_group_measured_fraction_full 0.998
_diffrn_reflns_point_group_measured_fraction_max 0.966
_diffrn_reflns_theta_full 25.242
_diffrn_reflns_theta_max 28.324
_diffrn_reflns_theta_min 2.913
_exptl_absorpt_coefficient_mu 0.104
_exptl_absorpt_correction_T_max 0.98
_exptl_absorpt_correction_T_min 0.94
_exptl_absorpt_correction_type multi-scan
_exptl_absorpt_process_details 'SADABS; Bruker,2001'
_exptl_crystal_colour colorless
_exptl_crystal_density_diffrn 1.433
_exptl_crystal_description block
_exptl_crystal_F_000 1304
_exptl_crystal_size_max 0.210
_exptl_crystal_size_mid 0.180
_exptl_crystal_size_min 0.120
_refine_diff_density_max 0.437
_refine_diff_density_min -0.225
_refine_diff_density_rms 0.052
_refine_ls_extinction_method none
_refine_ls_goodness_of_fit_ref 1.081
_refine_ls_hydrogen_treatment mixed
_refine_ls_matrix_type full
_refine_ls_number_parameters 214
_refine_ls_number_reflns 3460
_refine_ls_number_restraints 3
_refine_ls_restrained_S_all 1.080
_refine_ls_R_factor_all 0.0483
_refine_ls_R_factor_gt 0.0448
_refine_ls_shift/su_max 0.001
_refine_ls_shift/su_mean 0.000
_refine_ls_structure_factor_coef Fsqd
_refine_ls_weighting_details 'w=1/[\s^2^(Fo^2^)+(0.0692P)^2^+1.2005P] where P=(Fo^2^+2Fc^2^)/3'
_refine_ls_weighting_scheme calc
_refine_ls_wR_factor_gt 0.1224
_refine_ls_wR_factor_ref 0.1260
_reflns_Friedel_coverage 0.000
_reflns_number_gt 3110
_reflns_number_total 3460
_reflns_threshold_expression 'I > 2\s(I)'
_cod_data_source_file ol6b00659_si_002.cif
_cod_data_source_block bc42
_cod_depositor_comments 'Adding full bibliography for 1543119.cif.'
_cod_original_cell_volume 2858.2(4)
_cod_database_code 1543119
_shelx_shelxl_version_number 2014/7
_shelx_space_group_comment
;
The symmetry employed for this shelxl refinement is uniquely defined
by the following loop, which should always be used as a source of
symmetry information in preference to the above space-group names.
They are only intended as comments.
;
_shelx_estimated_absorpt_t_min 0.978
_shelx_estimated_absorpt_t_max 0.988

loop_
_space_group_symop_operation_xyz
'x, y, z'
'-x, y, -z+1/2'
'x+1/2, y+1/2, z'
'-x+1/2, y+1/2, -z+1/2'
'-x, -y, -z'
'x, -y, z-1/2'
'-x+1/2, -y+1/2, -z'
'x+1/2, -y+1/2, z-1/2'

loop_
_atom_site_label
_atom_site_type_symbol
_atom_site_fract_x
_atom_site_fract_y
_atom_site_fract_z
_atom_site_U_iso_or_equiv
_atom_site_adp_type
_atom_site_occupancy
_atom_site_site_symmetry_order
_atom_site_calc_flag
_atom_site_refinement_flags_posn
_atom_site_refinement_flags_adp
_atom_site_refinement_flags_occupancy
_atom_site_disorder_assembly
_atom_site_disorder_group
C1 C -0.17357(5) 1.61178(19) 0.83869(7) 0.0385(3) Uani 1 1 d . . . . .
C2 C -0.21708(7) 1.8836(2) 0.80758(8) 0.0502(3) Uani 1 1 d . . . . .
H2A H -0.2010 2.0019 0.7896 0.060 Uiso 1 1 calc R U . . .
H2B H -0.2561 1.8793 0.7904 0.060 Uiso 1 1 calc R U . . .
C3 C -0.18890(5) 1.69884(17) 0.90758(7) 0.0361(3) Uani 1 1 d . . . . .
C4 C -0.17995(5) 1.61655(17) 0.97989(7) 0.0357(3) Uani 1 1 d . . . . .
H4 H -0.1904 1.6773 1.0259 0.043 Uiso 1 1 calc R U . . .
C5 C -0.15439(4) 1.43678(17) 0.98196(6) 0.0335(2) Uani 1 1 d . . . . .
C6 C -0.14841(5) 1.33649(17) 1.06046(7) 0.0356(3) Uani 1 1 d . . . . .
H6 H -0.1575 1.4314 1.1003 0.043 Uiso 1 1 calc R U . . .
C7 C -0.19104(5) 1.1744(2) 1.07048(8) 0.0454(3) Uani 1 1 d . . . . .
H7A H -0.2241 1.2205 1.0965 0.055 Uiso 1 1 calc R U . . .
H7B H -0.2023 1.1230 1.0196 0.055 Uiso 1 1 calc R U . . .
C8 C -0.16226(5) 1.02515(19) 1.11966(7) 0.0419(3) Uani 1 1 d . . . . .
C9 C -0.10049(6) 1.0537(2) 1.11827(10) 0.0528(4) Uani 1 1 d . . . . .
H9A H -0.0835 0.9591 1.0849 0.063 Uiso 1 1 calc R U . . .
H9B H -0.0845 1.0410 1.1710 0.063 Uiso 1 1 calc R U . . .
C10 C -0.08912(5) 1.25422(17) 1.08605(7) 0.0359(3) Uani 1 1 d . . . . .
C11 C -0.06139(6) 1.3826(2) 1.14823(8) 0.0499(3) Uani 1 1 d . . . . .
H11A H -0.0657 1.5152 1.1341 0.060 Uiso 1 1 calc R U . . .
H11B H -0.0774 1.3619 1.1995 0.060 Uiso 1 1 calc R U . . .
C12 C 0.00006(6) 1.3241(2) 1.14831(8) 0.0530(4) Uani 1 1 d . . . . .
H12A H 0.0239 1.4238 1.1698 0.064 Uiso 1 1 calc R U . . .
H12B H 0.0062 1.2089 1.1786 0.064 Uiso 1 1 calc R U . . .
C13 C 0.01114(5) 1.29192(18) 1.06208(8) 0.0403(3) Uani 1 1 d . . . . .
H13A H 0.0273 1.4041 1.0386 0.048 Uiso 1 1 calc R U . . .
H13B H 0.0364 1.1858 1.0552 0.048 Uiso 1 1 calc R U . . .
C15 C -0.04867(5) 1.20424(16) 0.95031(7) 0.0363(3) Uani 1 1 d . . . . .
C16 C -0.10648(5) 1.16478(18) 0.91581(7) 0.0395(3) Uani 1 1 d . . . . .
H16A H -0.1035 1.1111 0.8635 0.047 Uiso 1 1 calc R U . . .
H16B H -0.1259 1.0746 0.9486 0.047 Uiso 1 1 calc R U . . .
C17 C -0.13849(5) 1.34946(17) 0.91183(7) 0.0354(3) Uani 1 1 d . . . . .
C18 C -0.14815(5) 1.43772(19) 0.83864(7) 0.0399(3) Uani 1 1 d . . . . .
H18 H -0.1377 1.3801 0.7919 0.048 Uiso 1 1 calc R U . . .
N1 N -0.04466(4) 1.25055(15) 1.02639(6) 0.0356(2) Uani 1 1 d . . . . .
O1 O -0.21304(4) 1.87266(13) 0.89128(5) 0.0448(2) Uani 1 1 d . . . . .
O2 O -0.18728(5) 1.72614(15) 0.77533(6) 0.0520(3) Uani 1 1 d . . . . .
O3 O -0.00692(4) 1.20220(15) 0.90871(6) 0.0489(2) Uani 1 1 d . . . . .
O4 O -0.18519(5) 0.89778(16) 1.15379(7) 0.0600(3) Uani 1 1 d . . . . .
O1W O 0.02847(18) 1.1547(7) 0.74678(18) 0.1228(16) Uani 0.5 1 d D . P A -1
H1A H 0.016(2) 1.171(10) 0.6996(14) 0.147 Uiso 0.5 1 d D U P B -1
H1B H 0.010(3) 1.227(8) 0.777(2) 0.147 Uiso 0.5 1 d D U P C -1

loop_
_atom_site_aniso_label
_atom_site_aniso_U_11
_atom_site_aniso_U_22
_atom_site_aniso_U_33
_atom_site_aniso_U_23
_atom_site_aniso_U_13
_atom_site_aniso_U_12
C1 0.0356(6) 0.0467(7) 0.0332(6) 0.0019(5) 0.0001(4) -0.0047(5)
C2 0.0570(8) 0.0480(7) 0.0456(7) 0.0088(6) 0.0019(6) 0.0014(6)
C3 0.0297(5) 0.0378(6) 0.0408(6) -0.0010(5) 0.0009(4) -0.0026(4)
C4 0.0326(5) 0.0406(6) 0.0340(5) -0.0055(4) 0.0024(4) -0.0012(4)
C5 0.0273(5) 0.0400(6) 0.0332(5) -0.0027(4) 0.0005(4) -0.0024(4)
C6 0.0316(5) 0.0422(6) 0.0331(5) -0.0013(5) 0.0030(4) 0.0000(4)
C7 0.0332(6) 0.0590(8) 0.0443(7) 0.0022(6) 0.0054(5) -0.0092(5)
C8 0.0455(7) 0.0434(7) 0.0372(6) -0.0055(5) 0.0113(5) -0.0106(5)
C9 0.0401(7) 0.0499(8) 0.0688(9) 0.0223(7) 0.0126(6) 0.0012(6)
C10 0.0306(5) 0.0409(6) 0.0363(6) 0.0057(4) 0.0028(4) -0.0022(4)
C11 0.0418(7) 0.0706(9) 0.0371(6) -0.0052(6) -0.0032(5) -0.0037(6)
C12 0.0399(7) 0.0730(10) 0.0456(7) 0.0077(7) -0.0086(5) -0.0069(6)
C13 0.0292(5) 0.0420(6) 0.0497(7) 0.0099(5) -0.0021(5) -0.0030(4)
C15 0.0350(6) 0.0305(5) 0.0436(6) 0.0004(4) 0.0058(4) 0.0018(4)
C16 0.0384(6) 0.0384(6) 0.0417(6) -0.0086(5) 0.0017(5) -0.0004(5)
C17 0.0303(5) 0.0396(6) 0.0362(6) -0.0062(4) 0.0009(4) -0.0019(4)
C18 0.0381(6) 0.0486(7) 0.0330(5) -0.0070(5) 0.0030(4) -0.0016(5)
N1 0.0273(4) 0.0402(5) 0.0394(5) 0.0035(4) 0.0029(4) -0.0033(4)
O1 0.0490(5) 0.0401(5) 0.0453(5) 0.0029(4) 0.0010(4) 0.0031(4)
O2 0.0613(6) 0.0563(6) 0.0384(5) 0.0077(4) 0.0035(4) 0.0065(5)
O3 0.0397(5) 0.0565(6) 0.0511(5) -0.0019(4) 0.0134(4) 0.0053(4)
O4 0.0636(7) 0.0578(6) 0.0591(6) 0.0054(5) 0.0113(5) -0.0249(5)
O1W 0.142(3) 0.188(4) 0.0388(12) 0.012(2) 0.0047(18) 0.088(3)

loop_
_atom_type_symbol
_atom_type_description
_atom_type_scat_dispersion_real
_atom_type_scat_dispersion_imag
_atom_type_scat_source
C C 0.0033 0.0016 'International Tables Vol C Tables 4.2.6.8 and 6.1.1.4'
H H 0.0000 0.0000 'International Tables Vol C Tables 4.2.6.8 and 6.1.1.4'
N N 0.0061 0.0033 'International Tables Vol C Tables 4.2.6.8 and 6.1.1.4'
O O 0.0106 0.0060 'International Tables Vol C Tables 4.2.6.8 and 6.1.1.4'

loop_
_geom_angle_atom_site_label_1
_geom_angle_atom_site_label_2
_geom_angle_atom_site_label_3
_geom_angle
C18 C1 C3 121.73(11)
C18 C1 O2 128.42(11)
C3 C1 O2 109.85(11)
O1 C2 O2 108.43(11)
O1 C2 H2A 110.0
O2 C2 H2A 110.0
O1 C2 H2B 110.0
O2 C2 H2B 110.0
H2A C2 H2B 108.4
C4 C3 C1 122.23(11)
C4 C3 O1 127.72(11)
C1 C3 O1 110.05(11)
C3 C4 C5 117.55(10)
C3 C4 H4 121.2
C5 C4 H4 121.2
C17 C5 C4 120.03(11)
C17 C5 C6 121.46(11)
C4 C5 C6 118.38(10)
C5 C6 C7 113.19(10)
C5 C6 C10 118.67(9)
C7 C6 C10 106.68(10)
C5 C6 H6 105.8
C7 C6 H6 105.8
C10 C6 H6 105.8
C8 C7 C6 106.59(10)
C8 C7 H7A 110.4
C6 C7 H7A 110.4
C8 C7 H7B 110.4
C6 C7 H7B 110.4
H7A C7 H7B 108.6
O4 C8 C9 124.63(14)
O4 C8 C7 125.59(13)
C9 C8 C7 109.76(11)
C8 C9 C10 108.17(11)
C8 C9 H9A 110.1
C10 C9 H9A 110.1
C8 C9 H9B 110.1
C10 C9 H9B 110.1
H9A C9 H9B 108.4
N1 C10 C11 100.17(9)
N1 C10 C9 111.14(10)
C11 C10 C9 111.96(11)
N1 C10 C6 117.92(9)
C11 C10 C6 110.11(10)
C9 C10 C6 105.66(9)
C12 C11 C10 104.03(12)
C12 C11 H11A 111.0
C10 C11 H11A 111.0
C12 C11 H11B 111.0
C10 C11 H11B 111.0
H11A C11 H11B 109.0
C13 C12 C11 103.24(10)
C13 C12 H12A 111.1
C11 C12 H12A 111.1
C13 C12 H12B 111.1
C11 C12 H12B 111.1
H12A C12 H12B 109.1
N1 C13 C12 104.53(10)
N1 C13 H13A 110.8
C12 C13 H13A 110.8
N1 C13 H13B 110.8
C12 C13 H13B 110.8
H13A C13 H13B 108.9
O3 C15 N1 121.05(11)
O3 C15 C16 121.16(11)
N1 C15 C16 117.71(10)
C17 C16 C15 108.38(10)
C17 C16 H16A 110.0
C15 C16 H16A 110.0
C17 C16 H16B 110.0
C15 C16 H16B 110.0
H16A C16 H16B 108.4
C5 C17 C18 121.04(11)
C5 C17 C16 119.16(11)
C18 C17 C16 119.63(10)
C1 C18 C17 117.42(11)
C1 C18 H18 121.3
C17 C18 H18 121.3
C15 N1 C13 119.28(10)
C15 N1 C10 128.95(10)
C13 N1 C10 111.59(9)
C3 O1 C2 105.48(10)
C1 O2 C2 105.41(10)
H1A O1W H1B 107(3)

loop_
_geom_bond_atom_site_label_1
_geom_bond_atom_site_label_2
_geom_bond_distance
C1 C18 1.3689(19)
C1 C3 1.3778(17)
C1 O2 1.3782(15)
C2 O1 1.4248(16)
C2 O2 1.4337(18)
C2 H2A 0.9700
C2 H2B 0.9700
C3 C4 1.3707(16)
C3 O1 1.3795(15)
C4 C5 1.4066(17)
C4 H4 0.9300
C5 C17 1.4005(15)
C5 C6 1.5131(16)
C6 C7 1.5423(17)
C6 C10 1.5820(16)
C6 H6 0.9800
C7 C8 1.500(2)
C7 H7A 0.9700
C7 H7B 0.9700
C8 O4 1.2066(16)
C8 C9 1.4894(18)
C9 C10 1.5420(18)
C9 H9A 0.9700
C9 H9B 0.9700
C10 N1 1.4839(14)
C10 C11 1.5301(18)
C11 C12 1.524(2)
C11 H11A 0.9700
C11 H11B 0.9700
C12 C13 1.511(2)
C12 H12A 0.9700
C12 H12B 0.9700
C13 N1 1.4807(15)
C13 H13A 0.9700
C13 H13B 0.9700
C15 O3 1.2346(14)
C15 N1 1.3341(16)
C15 C16 1.5136(17)
C16 C17 1.5104(17)
C16 H16A 0.9700
C16 H16B 0.9700
C17 C18 1.4046(17)
C18 H18 0.9300
O1W H1A 0.86(2)
O1W H1B 0.859(19)

loop_
_geom_hbond_atom_site_label_D
_geom_hbond_atom_site_label_H
_geom_hbond_atom_site_label_A
_geom_hbond_distance_DH
_geom_hbond_distance_HA
_geom_hbond_distance_DA
_geom_hbond_angle_DHA
_geom_hbond_site_symmetry_A
O1W H1A O3 0.86(2) 1.86(2) 2.700(3) 166(6) 2_556
O1W H1B O3 0.859(19) 2.29(4) 2.914(3) 130(5) .

loop_
_geom_torsion_atom_site_label_1
_geom_torsion_atom_site_label_2
_geom_torsion_atom_site_label_3
_geom_torsion_atom_site_label_4
_geom_torsion
C18 C1 C3 C4 -0.35(18)
O2 C1 C3 C4 -179.78(11)
C18 C1 C3 O1 179.40(11)
O2 C1 C3 O1 -0.03(14)
C1 C3 C4 C5 -0.27(17)
O1 C3 C4 C5 -179.97(10)
C3 C4 C5 C17 0.76(16)
C3 C4 C5 C6 -175.10(10)
C17 C5 C6 C7 -71.78(14)
C4 C5 C6 C7 104.02(12)
C17 C5 C6 C10 54.39(15)
C4 C5 C6 C10 -129.81(11)
C5 C6 C7 C8 146.99(10)
C10 C6 C7 C8 14.68(13)
C6 C7 C8 O4 163.12(13)
C6 C7 C8 C9 -18.62(15)
O4 C8 C9 C10 -166.66(13)
C7 C8 C9 C10 15.05(16)
C8 C9 C10 N1 -134.37(11)
C8 C9 C10 C11 114.53(13)
C8 C9 C10 C6 -5.33(15)
C5 C6 C10 N1 -10.10(16)
C7 C6 C10 N1 119.13(11)
C5 C6 C10 C11 103.91(12)
C7 C6 C10 C11 -126.87(11)
C5 C6 C10 C9 -135.02(12)
C7 C6 C10 C9 -5.80(13)
N1 C10 C11 C12 -38.22(13)
C9 C10 C11 C12 79.64(13)
C6 C10 C11 C12 -163.13(11)
C10 C11 C12 C13 39.30(15)
C11 C12 C13 N1 -23.78(15)
O3 C15 C16 C17 -106.86(13)
N1 C15 C16 C17 69.89(14)
C4 C5 C17 C18 -0.66(17)
C6 C5 C17 C18 175.07(10)
C4 C5 C17 C16 174.55(10)
C6 C5 C17 C16 -9.72(16)
C15 C16 C17 C5 -68.68(14)
C15 C16 C17 C18 106.61(12)
C3 C1 C18 C17 0.45(18)
O2 C1 C18 C17 179.77(12)
C5 C17 C18 C1 0.05(17)
C16 C17 C18 C1 -175.14(10)
O3 C15 N1 C13 -2.69(17)
C16 C15 N1 C13 -179.44(10)
O3 C15 N1 C10 -177.50(12)
C16 C15 N1 C10 5.75(18)
C12 C13 N1 C15 -176.09(11)
C12 C13 N1 C10 -0.43(14)
C11 C10 N1 C15 -160.79(12)
C9 C10 N1 C15 80.74(15)
C6 C10 N1 C15 -41.43(17)
C11 C10 N1 C13 24.07(13)
C9 C10 N1 C13 -94.40(12)
C6 C10 N1 C13 143.43(11)
C4 C3 O1 C2 -174.90(12)
C1 C3 O1 C2 5.37(13)
O2 C2 O1 C3 -8.60(14)
C18 C1 O2 C2 175.33(13)
C3 C1 O2 C2 -5.29(14)
O1 C2 O2 C1 8.58(14)
